data_7712439
loop_
_publ_author_name
'Stephens, Liam J.'
'Dallerba, Elena'
'Kelderman, Jenisi T. A.'
'Levina, Aviva'
'Werrett, Melissa V.'
'Lay, Peter A.'
'Massi, Massimiliano'
'Andrews, Philip C.'

_publ_section_title
;
 Synthesis and the photophysical and biological properties of tricarbonyl
 Re(I) diimine complexes bound to thiotetrazolato ligands.
;
_journal_issue 15
_journal_name_full 'Dalton transactions (Cambridge, England : 2003)'
_journal_page_first 4835
_journal_page_last 4848
_journal_paper_doi 10.1039/d2dt03237f
_journal_volume 52
_journal_year 2023
_chemical_formula_sum 'C60 H92 N4 Ni2.23 O24 Pt16.77'
_chemical_formula_weight 4656.29
_space_group_crystal_system monoclinic
_space_group_IT_number 15
_space_group_name_Hall '-C 2yc'
_space_group_name_H-M_alt 'C 1 2/c 1'
_atom_sites_solution_hydrogens geom
_audit_creation_method SHELXL-2014/7
_audit_update_record
;
2023-01-29 deposited with the CCDC.	2023-02-28 downloaded from the CCDC.
;
_cell_angle_alpha 90
_cell_angle_beta 105.662(3)
_cell_angle_gamma 90
_cell_formula_units_Z 4
_cell_length_a 25.210(2)
_cell_length_b 13.3089(11)
_cell_length_c 26.112(2)
_cell_measurement_reflns_used 9398
_cell_measurement_temperature 100(2)
_cell_measurement_theta_max 28.9195
_cell_measurement_theta_min 2.531
_cell_volume 8435.7(12)
_computing_cell_refinement 'APEX2 (Bruker AXS, 2006)'
_computing_data_collection 'APEX2 (Bruker AXS, 2006)'
_computing_data_reduction 'SAINT (Bruker AXS, 2004)'
_computing_molecular_graphics 'SCHAKAL99 (Keller, 1999)'
_computing_publication_material 'XCIF (Bruker AXS, 2001)'
_computing_structure_refinement 'SHELXL-2014/7 (Sheldrick, 2014)'
_computing_structure_solution 'SHELXL-2014/7 (Sheldrick, 2014)'
_diffrn_ambient_temperature 100(2)
_diffrn_measured_fraction_theta_full 0.992
_diffrn_measured_fraction_theta_max 0.992
_diffrn_measurement_device_type 'PHOTON2 area detector'
_diffrn_measurement_method 'phi and omega scans'
_diffrn_radiation_type MoK\a
_diffrn_radiation_wavelength 0.71073
_diffrn_reflns_av_R_equivalents 0.0825
_diffrn_reflns_av_unetI/netI 0.0609
_diffrn_reflns_Laue_measured_fraction_full 0.992
_diffrn_reflns_Laue_measured_fraction_max 0.992
_diffrn_reflns_limit_h_max 29
_diffrn_reflns_limit_h_min -29
_diffrn_reflns_limit_k_max 15
_diffrn_reflns_limit_k_min -15
_diffrn_reflns_limit_l_max 31
_diffrn_reflns_limit_l_min -31
_diffrn_reflns_number 47303
_diffrn_reflns_point_group_measured_fraction_full 0.992
_diffrn_reflns_point_group_measured_fraction_max 0.992
_diffrn_reflns_theta_full 24.996
_diffrn_reflns_theta_max 24.996
_diffrn_reflns_theta_min 1.745
_diffrn_source 'fine-focus sealed tube'
_exptl_absorpt_coefficient_mu 28.236
_exptl_absorpt_correction_T_max 0.0825
_exptl_absorpt_correction_T_min 0.0160
_exptl_absorpt_correction_type empirical
_exptl_absorpt_process_details
;
 Data were corrected for Lorentz polarization and absorption
 effects (empirical absorption corrections SADABS).
 R(int) = 0.1756 (selected reflections only, before parameter refinement)
 R(int) = 0.0929 (selected reflections only, after parameter refinement)
;
_exptl_crystal_colour black
_exptl_crystal_density_diffrn 3.666
_exptl_crystal_description prism
_exptl_crystal_F_000 8170
_exptl_crystal_size_max 0.190
_exptl_crystal_size_mid 0.150
_exptl_crystal_size_min 0.110
_refine_diff_density_max 4.233
_refine_diff_density_min -2.786
_refine_diff_density_rms 0.500
_refine_ls_extinction_method none
_refine_ls_goodness_of_fit_ref 1.174
_refine_ls_hydrogen_treatment constr
_refine_ls_matrix_type full
_refine_ls_number_parameters 561
_refine_ls_number_reflns 7357
_refine_ls_number_restraints 382
_refine_ls_restrained_S_all 1.145
_refine_ls_R_factor_all 0.1044
_refine_ls_R_factor_gt 0.0878
_refine_ls_shift/su_max 0.001
_refine_ls_shift/su_mean 0.000
_refine_ls_structure_factor_coef Fsqd
_refine_ls_weighting_details 'w=1/[\s^2^(Fo^2^)+(0.0968P)^2^+809.3601P] where P=(Fo^2^+2Fc^2^)/3'
_refine_ls_weighting_scheme calc
_refine_ls_wR_factor_gt 0.2191
_refine_ls_wR_factor_ref 0.2307
_reflns_Friedel_coverage 0.000
_reflns_number_gt 5829
_reflns_number_total 7357
_reflns_threshold_expression 'I > 2\s(I)'
_cod_data_source_file d2dt03237f2.cif
_cod_data_source_block Ni227Pt1673
_cod_depositor_comments 'Adding full bibliography for 7712436--7712441.cif.'
_cod_original_sg_symbol_H-M 'C 2/c'
_cod_database_code 7712439
_shelx_shelxl_version_number 2014/7
_shelx_space_group_comment
;
The symmetry employed for this shelxl refinement is uniquely defined
by the following loop, which should always be used as a source of
symmetry information in preference to the above space-group names.
They are only intended as comments.
;
_shelx_estimated_absorpt_t_min 0.075
_shelx_estimated_absorpt_t_max 0.147

loop_
_space_group_symop_operation_xyz
'x, y, z'
'-x, y, -z+1/2'
'x+1/2, y+1/2, z'
'-x+1/2, y+1/2, -z+1/2'
'-x, -y, -z'
'x, -y, z-1/2'
'-x+1/2, -y+1/2, -z'
'x+1/2, -y+1/2, z-1/2'

loop_
_atom_site_label
_atom_site_type_symbol
_atom_site_fract_x
_atom_site_fract_y
_atom_site_fract_z
_atom_site_U_iso_or_equiv
_atom_site_adp_type
_atom_site_occupancy
_atom_site_site_symmetry_order
_atom_site_calc_flag
_atom_site_refinement_flags_posn
_atom_site_refinement_flags_adp
_atom_site_refinement_flags_occupancy
_atom_site_disorder_assembly
_atom_site_disorder_group
Pt1 Pt 0.52107(4) 0.72474(8) 0.20923(4) 0.0440(3) Uani 1 1 d . . . . .
Pt2 Pt 0.55419(5) 0.57953(8) 0.28632(5) 0.0487(3) Uani 1 1 d . . . . .
Pt3 Pt 0.5000 0.90460(12) 0.2500 0.0493(4) Uani 1 2 d S T P . .
Pt4 Pt 0.58905(5) 0.78095(8) 0.30784(5) 0.0514(3) Uani 1 1 d . . . . .
Pt5 Pt 0.56480(5) 0.72493(9) 0.12823(5) 0.0516(3) Uani 1 1 d D . . . .
Pt6 Pt 0.50077(5) 0.56565(10) 0.36205(5) 0.0549(5) Uani 0.930(9) 1 d . . P . .
Ni6 Ni 0.50077(5) 0.56565(10) 0.36205(5) 0.0549(5) Uani 0.070(9) 1 d . . P . .
Pt7 Pt 0.62656(5) 0.79924(11) 0.22162(6) 0.0553(6) Uani 0.828(9) 1 d . . P . .
Ni7 Ni 0.62656(5) 0.79924(11) 0.22162(6) 0.0553(6) Uani 0.172(9) 1 d . . P . .
Pt8 Pt 0.46658(6) 0.90358(11) 0.33865(6) 0.0538(6) Uani 0.748(9) 1 d . . P . .
Ni8 Ni 0.46658(6) 0.90358(11) 0.33865(6) 0.0538(6) Uani 0.252(9) 1 d . . P . .
Pt9 Pt 0.54535(6) 0.75888(11) 0.39056(6) 0.0579(6) Uani 0.786(9) 1 d . . P . .
Ni9 Ni 0.54535(6) 0.75888(11) 0.39056(6) 0.0579(6) Uani 0.214(9) 1 d . . P . .
Pt10 Pt 0.60323(7) 0.59172(13) 0.20882(7) 0.0567(7) Uani 0.594(9) 1 d D . P . .
Ni10 Ni 0.60323(7) 0.59172(13) 0.20882(7) 0.0567(7) Uani 0.406(9) 1 d . . P . .
C1 C 0.5017(12) 1.011(2) 0.3037(13) 0.056(7) Uani 1 1 d . . . . .
C2 C 0.4478(16) 0.975(3) 0.3932(16) 0.074(9) Uani 1 1 d . U . . .
C3 C 0.5589(12) 0.770(2) 0.4639(14) 0.057(7) Uani 1 1 d . U . . .
C4 C 0.4824(14) 0.488(3) 0.4094(14) 0.067(8) Uani 1 1 d . U . . .
C5 C 0.5541(12) 0.475(2) 0.3383(11) 0.050(7) Uani 1 1 d . U . . .
C6 C 0.6249(11) 0.525(2) 0.2786(12) 0.049(7) Uani 1 1 d . . . . .
C7 C 0.6512(13) 0.541(3) 0.1766(14) 0.079(10) Uani 1 1 d D U . . .
C8 C 0.6038(13) 0.735(3) 0.0800(12) 0.073(9) Uani 1 1 d D U . . .
C9 C 0.6820(17) 0.851(3) 0.1925(15) 0.076(10) Uani 1 1 d . U . . .
C10 C 0.6618(15) 0.828(3) 0.3000(15) 0.072(9) Uani 1 1 d . . . . .
C11 C 0.6202(12) 0.796(2) 0.3855(14) 0.060(8) Uani 1 1 d . . . . .
O1 O 0.5151(10) 1.0918(16) 0.3150(9) 0.067(6) Uani 1 1 d . . . . .
O2 O 0.4341(12) 1.013(2) 0.4240(11) 0.086(8) Uani 1 1 d . . . . .
O3 O 0.5656(12) 0.770(2) 0.5068(11) 0.090(8) Uani 1 1 d . . . . .
O4 O 0.4700(13) 0.435(2) 0.4432(12) 0.093(9) Uani 1 1 d . . . . .
O5 O 0.5724(10) 0.3966(16) 0.3516(9) 0.063(5) Uani 1 1 d . . . . .
O6 O 0.6622(10) 0.4793(17) 0.3014(11) 0.077(7) Uani 1 1 d . . . . .
O7 O 0.6837(16) 0.516(4) 0.1561(16) 0.17(2) Uani 1 1 d D . . . .
O8 O 0.6345(12) 0.752(3) 0.0553(12) 0.105(9) Uani 1 1 d D U . . .
O9 O 0.7107(12) 0.886(3) 0.1744(13) 0.107(11) Uani 1 1 d . . . . .
O10 O 0.7036(9) 0.850(2) 0.3220(10) 0.080(7) Uani 1 1 d . . . . .
O11 O 0.6609(8) 0.8118(19) 0.4164(10) 0.070(6) Uani 1 1 d . . . . .
N1 N 0.7112(12) 0.487(2) 0.4720(12) 0.091(5) Uani 1 1 d D U . . .
C101 C 0.7441(16) 0.403(3) 0.4613(15) 0.094(7) Uani 1 1 d D U . . .
H10A H 0.7501 0.3564 0.4921 0.113 Uiso 1 1 calc R U . . .
H10B H 0.7806 0.4298 0.4613 0.113 Uiso 1 1 calc R U . . .
C102 C 0.7240(15) 0.339(3) 0.4109(14) 0.086(9) Uani 1 1 d D U . . .
H10C H 0.7511 0.2863 0.4106 0.129 Uiso 1 1 calc R U . . .
H10D H 0.6886 0.3078 0.4105 0.129 Uiso 1 1 calc DR U . . .
H10E H 0.7194 0.3817 0.3795 0.129 Uiso 1 1 calc R U . . .
C103 C 0.6626(12) 0.434(3) 0.4814(15) 0.095(7) Uani 1 1 d D U . . .
H10F H 0.6767 0.3822 0.5088 0.114 Uiso 1 1 calc DR U . . .
H10G H 0.6438 0.3990 0.4482 0.114 Uiso 1 1 calc DR U . . .
C104 C 0.6198(15) 0.494(3) 0.4987(18) 0.091(9) Uani 1 1 d D U . . .
H10H H 0.5907 0.4489 0.5033 0.136 Uiso 1 1 calc R U . . .
H10I H 0.6369 0.5277 0.5326 0.136 Uiso 1 1 calc R U . . .
H10J H 0.6038 0.5446 0.4716 0.136 Uiso 1 1 calc R U . . .
C105 C 0.6939(16) 0.553(3) 0.4257(16) 0.097(7) Uani 1 1 d D U . . .
H10K H 0.6702 0.6068 0.4338 0.117 Uiso 1 1 calc R U . . .
H10L H 0.6713 0.5137 0.3955 0.117 Uiso 1 1 calc R U . . .
C106 C 0.7409(18) 0.602(4) 0.408(2) 0.113(11) Uani 1 1 d D U . . .
H10M H 0.7257 0.6449 0.3773 0.169 Uiso 1 1 calc R U . . .
H10N H 0.7630 0.6433 0.4376 0.169 Uiso 1 1 calc R U . . .
H10O H 0.7641 0.5500 0.3992 0.169 Uiso 1 1 calc R U . . .
C107 C 0.7381(19) 0.546(3) 0.5188(13) 0.097(7) Uani 1 1 d D U . . .
H10P H 0.7113 0.5942 0.5263 0.117 Uiso 1 1 calc R U . . .
H10Q H 0.7685 0.5852 0.5111 0.117 Uiso 1 1 calc R U . . .
C108 C 0.7615(19) 0.481(3) 0.5683(14) 0.114(11) Uani 1 1 d D U . . .
H10R H 0.7791 0.5248 0.5984 0.171 Uiso 1 1 calc R U . . .
H10S H 0.7316 0.4435 0.5767 0.171 Uiso 1 1 calc DR U . . .
H10T H 0.7888 0.4345 0.5615 0.171 Uiso 1 1 calc R U . . .
N2 N 0.3539(10) 0.1967(18) 0.2719(9) 0.067(6) Uani 1 1 d D U . . .
C201 C 0.368(2) 0.110(3) 0.2421(17) 0.069(11) Uani 0.64(2) 1 d D U P A 1
H20A H 0.3545 0.0488 0.2559 0.082 Uiso 0.64(2) 1 calc R U P A 1
H20B H 0.4087 0.1054 0.2518 0.082 Uiso 0.64(2) 1 calc R U P A 1
C202 C 0.348(2) 0.105(5) 0.1815(17) 0.077(15) Uani 0.64(2) 1 d D U P A 1
H20C H 0.3612 0.0432 0.1690 0.116 Uiso 0.64(2) 1 calc R U P A 1
H20D H 0.3076 0.1062 0.1704 0.116 Uiso 0.64(2) 1 calc R U P A 1
H20E H 0.3622 0.1633 0.1662 0.116 Uiso 0.64(2) 1 calc R U P A 1
C203 C 0.3785(19) 0.168(3) 0.3273(11) 0.060(9) Uani 0.64(2) 1 d D U P A 1
H20F H 0.4185 0.1572 0.3329 0.072 Uiso 0.64(2) 1 calc R U P A 1
H20G H 0.3620 0.1041 0.3347 0.072 Uiso 0.64(2) 1 calc R U P A 1
C204 C 0.370(2) 0.248(4) 0.367(2) 0.074(14) Uani 0.64(2) 1 d D U P A 1
H20H H 0.3872 0.2252 0.4029 0.111 Uiso 0.64(2) 1 calc R U P A 1
H20I H 0.3869 0.3111 0.3600 0.111 Uiso 0.64(2) 1 calc R U P A 1
H20J H 0.3304 0.2580 0.3618 0.111 Uiso 0.64(2) 1 calc R U P A 1
C205 C 0.3781(15) 0.282(3) 0.251(2) 0.071(10) Uani 0.64(2) 1 d D U P A 1
H20K H 0.3627 0.3449 0.2617 0.085 Uiso 0.64(2) 1 calc R U P A 1
H20L H 0.3660 0.2792 0.2115 0.085 Uiso 0.64(2) 1 calc R U P A 1
C206 C 0.4411(15) 0.291(4) 0.268(2) 0.062(12) Uani 0.64(2) 1 d D U P A 1
H20M H 0.4526 0.3502 0.2518 0.094 Uiso 0.64(2) 1 calc R U P A 1
H20N H 0.4538 0.2964 0.3069 0.094 Uiso 0.64(2) 1 calc R U P A 1
H20O H 0.4572 0.2304 0.2566 0.094 Uiso 0.64(2) 1 calc R U P A 1
C207 C 0.2943(12) 0.211(4) 0.258(2) 0.072(10) Uani 0.64(2) 1 d D U P A 1
H20P H 0.2811 0.2316 0.2206 0.086 Uiso 0.64(2) 1 calc R U P A 1
H20Q H 0.2857 0.2656 0.2804 0.086 Uiso 0.64(2) 1 calc R U P A 1
C208 C 0.263(2) 0.116(4) 0.267(3) 0.082(18) Uani 0.64(2) 1 d D U P A 1
H20R H 0.2237 0.1303 0.2569 0.123 Uiso 0.64(2) 1 calc R U P A 1
H20S H 0.2709 0.0621 0.2442 0.123 Uiso 0.64(2) 1 calc R U P A 1
H20T H 0.2756 0.0962 0.3041 0.123 Uiso 0.64(2) 1 calc R U P A 1
C211 C 0.335(4) 0.220(6) 0.2150(14) 0.066(12) Uani 0.36(2) 1 d D U P A 2
H21A H 0.3507 0.2833 0.2050 0.080 Uiso 0.36(2) 1 calc R U P A 2
H21B H 0.2951 0.2167 0.1997 0.080 Uiso 0.36(2) 1 calc R U P A 2
C212 C 0.366(5) 0.126(8) 0.206(6) 0.08(2) Uani 0.36(2) 1 d D U P A 2
H21C H 0.3620 0.1173 0.1677 0.127 Uiso 0.36(2) 1 calc R U P A 2
H21D H 0.4053 0.1321 0.2246 0.127 Uiso 0.36(2) 1 calc R U P A 2
H21E H 0.3508 0.0669 0.2194 0.127 Uiso 0.36(2) 1 calc R U P A 2
C213 C 0.328(4) 0.275(4) 0.297(3) 0.077(12) Uani 0.36(2) 1 d D U P A 2
H21F H 0.2878 0.2597 0.2839 0.092 Uiso 0.36(2) 1 calc R U P A 2
H21G H 0.3332 0.3372 0.2789 0.092 Uiso 0.36(2) 1 calc R U P A 2
C214 C 0.334(4) 0.310(7) 0.355(3) 0.08(2) Uani 0.36(2) 1 d D U P A 2
H21H H 0.3079 0.3652 0.3545 0.117 Uiso 0.36(2) 1 calc R U P A 2
H21I H 0.3252 0.2539 0.3756 0.117 Uiso 0.36(2) 1 calc R U P A 2
H21J H 0.3714 0.3328 0.3705 0.117 Uiso 0.36(2) 1 calc R U P A 2
C215 C 0.407(2) 0.209(6) 0.311(3) 0.069(13) Uani 0.36(2) 1 d D U P A 2
H21K H 0.4308 0.1499 0.3096 0.083 Uiso 0.36(2) 1 calc R U P A 2
H21L H 0.4018 0.2115 0.3472 0.083 Uiso 0.36(2) 1 calc R U P A 2
C216 C 0.438(4) 0.305(6) 0.302(4) 0.067(19) Uani 0.36(2) 1 d D U P A 2
H21M H 0.4733 0.3090 0.3295 0.101 Uiso 0.36(2) 1 calc R U P A 2
H21N H 0.4445 0.3021 0.2670 0.101 Uiso 0.36(2) 1 calc R U P A 2
H21O H 0.4155 0.3637 0.3046 0.101 Uiso 0.36(2) 1 calc R U P A 2
C217 C 0.331(3) 0.117(4) 0.299(3) 0.073(12) Uani 0.36(2) 1 d D U P A 2
H21P H 0.3353 0.1395 0.3355 0.088 Uiso 0.36(2) 1 calc R U P A 2
H21Q H 0.3560 0.0578 0.3009 0.088 Uiso 0.36(2) 1 calc R U P A 2
C218 C 0.273(3) 0.078(9) 0.278(5) 0.08(2) Uani 0.36(2) 1 d D U P A 2
H21R H 0.2660 0.0245 0.3013 0.116 Uiso 0.36(2) 1 calc R U P A 2
H21S H 0.2465 0.1327 0.2766 0.116 Uiso 0.36(2) 1 calc R U P A 2
H21T H 0.2674 0.0504 0.2418 0.116 Uiso 0.36(2) 1 calc R U P A 2
O301 O 0.6402(9) 0.173(2) 0.4442(11) 0.082(7) Uani 1 1 d D U . . .
C301 C 0.5950(9) 0.1435(19) 0.4449(11) 0.061(8) Uani 1 1 d D U . . .
C302 C 0.5446(11) 0.209(3) 0.4353(14) 0.068(9) Uani 1 1 d D U . . .
H30A H 0.5130 0.1681 0.4379 0.101 Uiso 1 1 calc R U . . .
H30B H 0.5510 0.2625 0.4619 0.101 Uiso 1 1 calc R U . . .
H30C H 0.5369 0.2384 0.3996 0.101 Uiso 1 1 calc R U . . .
C303 C 0.5894(19) 0.033(2) 0.4521(16) 0.087(11) Uani 1 1 d D U . . .
H30D H 0.5514 0.0170 0.4521 0.131 Uiso 1 1 calc R U . . .
H30E H 0.5986 -0.0033 0.4229 0.131 Uiso 1 1 calc R U . . .
H30F H 0.6146 0.0117 0.4860 0.131 Uiso 1 1 calc R U . . .

loop_
_atom_site_aniso_label
_atom_site_aniso_U_11
_atom_site_aniso_U_22
_atom_site_aniso_U_33
_atom_site_aniso_U_23
_atom_site_aniso_U_13
_atom_site_aniso_U_12
Pt1 0.0449(6) 0.0403(6) 0.0455(6) 0.0027(4) 0.0102(4) 0.0013(4)
Pt2 0.0454(6) 0.0388(6) 0.0551(7) 0.0006(5) 0.0020(5) -0.0003(4)
Pt3 0.0451(8) 0.0387(8) 0.0597(9) 0.000 0.0066(7) 0.000
Pt4 0.0430(6) 0.0413(6) 0.0637(7) -0.0018(5) 0.0034(5) -0.0018(5)
Pt5 0.0525(7) 0.0540(7) 0.0485(6) 0.0057(5) 0.0143(5) 0.0039(5)
Pt6 0.0548(8) 0.0494(8) 0.0557(8) 0.0018(5) 0.0068(5) -0.0007(5)
Ni6 0.0548(8) 0.0494(8) 0.0557(8) 0.0018(5) 0.0068(5) -0.0007(5)
Pt7 0.0471(8) 0.0483(8) 0.0666(10) 0.0044(6) 0.0086(6) 0.0016(6)
Ni7 0.0471(8) 0.0483(8) 0.0666(10) 0.0044(6) 0.0086(6) 0.0016(6)
Pt8 0.0509(9) 0.0469(9) 0.0606(10) -0.0091(6) 0.0097(6) -0.0035(6)
Ni8 0.0509(9) 0.0469(9) 0.0606(10) -0.0091(6) 0.0097(6) -0.0035(6)
Pt9 0.0515(9) 0.0495(9) 0.0685(10) -0.0078(7) 0.0089(6) -0.0031(6)
Ni9 0.0515(9) 0.0495(9) 0.0685(10) -0.0078(7) 0.0089(6) -0.0031(6)
Pt10 0.0516(11) 0.0484(10) 0.0661(12) 0.0049(8) 0.0087(8) 0.0024(7)
Ni10 0.0516(11) 0.0484(10) 0.0661(12) 0.0049(8) 0.0087(8) 0.0024(7)
C1 0.051(16) 0.044(17) 0.068(19) -0.012(14) 0.008(14) 0.000(14)
C2 0.072(12) 0.074(13) 0.076(12) 0.001(9) 0.020(9) -0.005(9)
C3 0.049(10) 0.059(11) 0.064(11) 0.005(9) 0.016(8) 0.002(8)
C4 0.063(11) 0.063(12) 0.073(12) -0.011(9) 0.018(9) 0.007(9)
C5 0.048(10) 0.046(10) 0.052(10) 0.005(8) 0.004(8) -0.001(8)
C6 0.039(14) 0.032(13) 0.075(19) 0.003(13) 0.014(13) -0.004(12)
C7 0.083(13) 0.079(13) 0.075(13) 0.003(9) 0.021(9) 0.000(9)
C8 0.073(12) 0.071(12) 0.073(12) -0.004(9) 0.018(9) -0.003(9)
C9 0.074(13) 0.075(13) 0.075(12) -0.001(9) 0.014(9) 0.004(9)
C10 0.06(2) 0.08(2) 0.07(2) 0.018(19) 0.012(18) 0.006(19)
C11 0.042(16) 0.057(18) 0.08(2) 0.002(17) 0.022(16) 0.002(14)
O1 0.080(15) 0.045(13) 0.076(15) -0.016(11) 0.018(12) 0.003(11)
O2 0.11(2) 0.076(17) 0.089(18) -0.026(14) 0.051(16) -0.001(15)
O3 0.10(2) 0.11(2) 0.065(16) -0.008(15) 0.033(14) -0.002(17)
O4 0.11(2) 0.076(18) 0.11(2) 0.012(16) 0.067(19) 0.018(16)
O5 0.080(15) 0.044(12) 0.065(13) 0.005(10) 0.019(11) 0.004(11)
O6 0.069(15) 0.046(12) 0.11(2) 0.000(13) 0.025(14) 0.002(12)
O7 0.15(3) 0.25(6) 0.14(3) 0.02(3) 0.08(3) 0.10(4)
O8 0.098(16) 0.131(18) 0.093(15) -0.014(14) 0.036(13) -0.015(14)
O9 0.075(18) 0.13(3) 0.13(3) -0.04(2) 0.061(18) -0.050(18)
O10 0.050(13) 0.11(2) 0.068(14) -0.009(14) -0.002(11) -0.021(13)
O11 0.039(11) 0.083(17) 0.081(15) -0.021(13) 0.005(11) -0.009(11)
N1 0.093(12) 0.082(11) 0.101(12) 0.002(9) 0.029(10) -0.010(9)
C101 0.097(13) 0.082(13) 0.101(14) 0.004(11) 0.022(12) -0.007(11)
C102 0.084(18) 0.075(18) 0.097(19) 0.005(16) 0.022(16) -0.005(16)
C103 0.101(14) 0.078(13) 0.105(14) -0.002(12) 0.026(12) -0.012(11)
C104 0.094(19) 0.083(19) 0.103(19) -0.006(17) 0.040(16) -0.003(17)
C105 0.098(14) 0.088(14) 0.106(14) 0.001(12) 0.027(12) -0.006(12)
C106 0.11(2) 0.10(2) 0.13(2) -0.008(19) 0.025(19) 0.001(19)
C107 0.096(14) 0.086(14) 0.108(14) -0.001(12) 0.025(12) -0.012(12)
C108 0.11(2) 0.11(2) 0.12(2) 0.002(19) 0.025(19) -0.018(19)
N2 0.065(12) 0.048(11) 0.080(14) 0.015(11) 0.004(11) -0.005(10)
C201 0.07(2) 0.07(2) 0.06(2) 0.016(19) 0.005(19) -0.002(18)
C202 0.06(3) 0.10(3) 0.06(3) -0.02(3) -0.01(2) 0.01(3)
C203 0.060(18) 0.054(18) 0.065(19) 0.022(16) 0.017(16) -0.011(16)
C204 0.07(3) 0.06(2) 0.09(3) 0.02(2) 0.00(2) -0.01(2)
C205 0.072(19) 0.056(18) 0.08(2) 0.016(17) 0.020(17) 0.007(17)
C206 0.04(2) 0.07(3) 0.08(3) 0.02(3) 0.04(2) -0.01(2)
C207 0.059(18) 0.062(19) 0.08(2) 0.016(17) -0.001(17) -0.012(17)
C208 0.04(2) 0.09(4) 0.10(4) 0.02(3) 0.00(2) 0.00(3)
C211 0.06(2) 0.06(2) 0.08(2) 0.01(2) 0.012(19) 0.003(19)
C212 0.08(4) 0.10(4) 0.07(5) -0.01(4) 0.01(4) 0.00(4)
C213 0.07(2) 0.07(2) 0.09(2) 0.03(2) 0.00(2) -0.010(19)
C214 0.05(4) 0.06(4) 0.10(5) 0.03(4) 0.00(4) 0.02(4)
C215 0.07(2) 0.05(2) 0.08(2) 0.02(2) 0.01(2) 0.00(2)
C216 0.07(4) 0.06(4) 0.07(4) 0.03(4) 0.03(3) 0.00(3)
C217 0.06(2) 0.07(2) 0.08(2) 0.01(2) 0.005(19) 0.00(2)
C218 0.06(4) 0.08(4) 0.09(4) 0.02(4) 0.01(4) -0.04(4)
O301 0.075(16) 0.081(17) 0.093(18) -0.011(14) 0.029(14) -0.017(14)
C301 0.067(18) 0.068(19) 0.044(15) -0.011(14) 0.010(13) -0.029(16)
C302 0.044(16) 0.08(2) 0.07(2) -0.003(18) 0.010(15) 0.002(16)
C303 0.11(3) 0.06(2) 0.09(3) 0.03(2) 0.03(2) -0.01(2)

loop_
_atom_type_symbol
_atom_type_description
_atom_type_scat_dispersion_real
_atom_type_scat_dispersion_imag
_atom_type_scat_source
C C 0.0033 0.0016 'International Tables Vol C Tables 4.2.6.8 and 6.1.1.4'
H H 0.0000 0.0000 'International Tables Vol C Tables 4.2.6.8 and 6.1.1.4'
N N 0.0061 0.0033 'International Tables Vol C Tables 4.2.6.8 and 6.1.1.4'
Ni Ni 0.3393 1.1124 'International Tables Vol C Tables 4.2.6.8 and 6.1.1.4'
O O 0.0106 0.0060 'International Tables Vol C Tables 4.2.6.8 and 6.1.1.4'
Pt Pt -1.7033 8.3905 'International Tables Vol C Tables 4.2.6.8 and 6.1.1.4'

loop_
_geom_angle_atom_site_label_1
_geom_angle_atom_site_label_2
_geom_angle_atom_site_label_3
_geom_angle
_geom_angle_site_symmetry_1
_geom_angle_site_symmetry_3
_geom_angle_publ_flag
Pt1 Pt1 Pt5 179.19(7) 2_655 . ?
Pt1 Pt1 Pt10 118.52(6) 2_655 . ?
Pt5 Pt1 Pt10 60.98(5) . . ?
Pt1 Pt1 Ni9 119.77(7) 2_655 2_655 ?
Pt5 Pt1 Ni9 61.01(5) . 2_655 ?
Pt10 Pt1 Ni9 112.05(6) . 2_655 ?
Pt1 Pt1 Pt9 119.77(7) 2_655 2_655 ?
Pt5 Pt1 Pt9 61.01(5) . 2_655 ?
Pt10 Pt1 Pt9 112.05(6) . 2_655 ?
Ni9 Pt1 Pt9 0.0 2_655 2_655 ?
Pt1 Pt1 Pt3 61.28(3) 2_655 . ?
Pt5 Pt1 Pt3 118.67(5) . . ?
Pt10 Pt1 Pt3 143.02(5) . . ?
Ni9 Pt1 Pt3 95.31(5) 2_655 . ?
Pt9 Pt1 Pt3 95.31(5) 2_655 . ?
Pt1 Pt1 Pt2 61.81(4) 2_655 2_655 ?
Pt5 Pt1 Pt2 118.72(5) . 2_655 ?
Pt10 Pt1 Pt2 94.47(6) . 2_655 ?
Ni9 Pt1 Pt2 84.51(5) 2_655 2_655 ?
Pt9 Pt1 Pt2 84.51(5) 2_655 2_655 ?
Pt3 Pt1 Pt2 113.15(5) . 2_655 ?
Pt1 Pt1 Ni8 119.35(4) 2_655 2_655 ?
Pt5 Pt1 Ni8 60.68(5) . 2_655 ?
Pt10 Pt1 Ni8 112.43(6) . 2_655 ?
Ni9 Pt1 Ni8 62.39(5) 2_655 2_655 ?
Pt9 Pt1 Ni8 62.39(5) 2_655 2_655 ?
Pt3 Pt1 Ni8 58.34(4) . 2_655 ?
Pt2 Pt1 Ni8 142.94(5) 2_655 2_655 ?
Pt1 Pt1 Pt8 119.35(4) 2_655 2_655 ?
Pt5 Pt1 Pt8 60.68(5) . 2_655 ?
Pt10 Pt1 Pt8 112.43(6) . 2_655 ?
Ni9 Pt1 Pt8 62.39(5) 2_655 2_655 ?
Pt9 Pt1 Pt8 62.39(5) 2_655 2_655 ?
Pt3 Pt1 Pt8 58.34(4) . 2_655 ?
Pt2 Pt1 Pt8 142.94(5) 2_655 2_655 ?
Ni8 Pt1 Pt8 0.0 2_655 2_655 ?
Pt1 Pt1 Pt2 61.04(4) 2_655 . ?
Pt5 Pt1 Pt2 118.52(5) . . ?
Pt10 Pt1 Pt2 57.74(5) . . ?
Ni9 Pt1 Pt2 143.34(6) 2_655 . ?
Pt9 Pt1 Pt2 143.34(6) 2_655 . ?
Pt3 Pt1 Pt2 112.52(5) . . ?
Pt2 Pt1 Pt2 63.22(5) 2_655 . ?
Ni8 Pt1 Pt2 153.19(6) 2_655 . ?
Pt8 Pt1 Pt2 153.19(6) 2_655 . ?
Pt1 Pt1 Ni6 119.60(4) 2_655 2_655 ?
Pt5 Pt1 Ni6 60.83(4) . 2_655 ?
Pt10 Pt1 Ni6 61.00(5) . 2_655 ?
Ni9 Pt1 Ni6 61.77(5) 2_655 2_655 ?
Pt9 Pt1 Ni6 61.77(5) 2_655 2_655 ?
Pt3 Pt1 Ni6 155.05(5) . 2_655 ?
Pt2 Pt1 Ni6 58.30(4) 2_655 2_655 ?
Ni8 Pt1 Ni6 112.50(5) 2_655 2_655 ?
Pt8 Pt1 Ni6 112.50(5) 2_655 2_655 ?
Pt2 Pt1 Ni6 85.46(5) . 2_655 ?
C5 Pt2 C6 88.8(12) . . ?
C5 Pt2 Pt10 131.9(9) . . ?
C6 Pt2 Pt10 47.7(9) . . ?
C5 Pt2 Pt6 48.7(9) . . ?
C6 Pt2 Pt6 133.9(9) . . ?
Pt10 Pt2 Pt6 177.77(6) . . ?
C5 Pt2 Pt1 110.1(9) . 2_655 ?
C6 Pt2 Pt1 156.4(7) . 2_655 ?
Pt10 Pt2 Pt1 117.54(6) . 2_655 ?
Pt6 Pt2 Pt1 61.63(4) . 2_655 ?
C5 Pt2 Pt1 162.9(8) . . ?
C6 Pt2 Pt1 106.7(8) . . ?
Pt10 Pt2 Pt1 60.65(5) . . ?
Pt6 Pt2 Pt1 118.29(5) . . ?
Pt1 Pt2 Pt1 57.15(5) 2_655 . ?
C5 Pt2 Pt4 126.7(9) . . ?
C6 Pt2 Pt4 97.4(7) . . ?
Pt10 Pt2 Pt4 84.82(6) . . ?
Pt6 Pt2 Pt4 96.29(5) . . ?
Pt1 Pt2 Pt4 60.23(4) 2_655 . ?
Pt1 Pt2 Pt4 59.79(4) . . ?
C5 Pt2 Pt2 106.3(8) . 2_655 ?
C6 Pt2 Pt2 130.7(9) . 2_655 ?
Pt10 Pt2 Pt2 93.01(6) . 2_655 ?
Pt6 Pt2 Pt2 84.80(6) . 2_655 ?
Pt1 Pt2 Pt2 58.73(4) 2_655 2_655 ?
Pt1 Pt2 Pt2 58.05(4) . 2_655 ?
Pt4 Pt2 Pt2 108.66(3) . 2_655 ?
C1 Pt3 C1 89.0(19) . 2_655 ?
C1 Pt3 Ni8 131.6(10) . 2_655 ?
C1 Pt3 Ni8 48.9(10) 2_655 2_655 ?
C1 Pt3 Pt8 131.6(10) . 2_655 ?
C1 Pt3 Pt8 48.9(10) 2_655 2_655 ?
Ni8 Pt3 Pt8 0.0 2_655 2_655 ?
C1 Pt3 Pt8 48.9(10) . . ?
C1 Pt3 Pt8 131.6(10) 2_655 . ?
Ni8 Pt3 Pt8 179.4 2_655 . ?
Pt8 Pt3 Pt8 179.42(9) 2_655 . ?
C1 Pt3 Pt1 108.6(10) . 2_655 ?
C1 Pt3 Pt1 158.7(9) 2_655 2_655 ?
Ni8 Pt3 Pt1 118.30(6) 2_655 2_655 ?
Pt8 Pt3 Pt1 118.30(6) 2_655 2_655 ?
Pt8 Pt3 Pt1 61.12(4) . 2_655 ?
C1 Pt3 Pt1 158.7(9) . . ?
C1 Pt3 Pt1 108.6(10) 2_655 . ?
Ni8 Pt3 Pt1 61.12(4) 2_655 . ?
Pt8 Pt3 Pt1 61.12(4) 2_655 . ?
Pt8 Pt3 Pt1 118.30(6) . . ?
Pt1 Pt3 Pt1 57.44(5) 2_655 . ?
C1 Pt3 Pt4 99.9(9) . . ?
C1 Pt3 Pt4 130.3(9) 2_655 . ?
Ni8 Pt3 Pt4 93.93(4) 2_655 . ?
Pt8 Pt3 Pt4 93.93(4) 2_655 . ?
Pt8 Pt3 Pt4 85.74(4) . . ?
Pt1 Pt3 Pt4 59.84(4) 2_655 . ?
Pt1 Pt3 Pt4 59.62(4) . . ?
C1 Pt3 Pt4 130.3(9) . 2_655 ?
C1 Pt3 Pt4 100.0(9) 2_655 2_655 ?
Ni8 Pt3 Pt4 85.74(4) 2_655 2_655 ?
Pt8 Pt3 Pt4 85.74(4) 2_655 2_655 ?
Pt8 Pt3 Pt4 93.92(4) . 2_655 ?
Pt1 Pt3 Pt4 59.62(4) 2_655 2_655 ?
Pt1 Pt3 Pt4 59.84(4) . 2_655 ?
Pt4 Pt3 Pt4 109.84(7) . 2_655 ?
C11 Pt4 C10 87.2(14) . . ?
C11 Pt4 Pt7 136.1(9) . . ?
C10 Pt4 Pt7 49.0(11) . . ?
C11 Pt4 Pt9 47.5(9) . . ?
C10 Pt4 Pt9 134.5(11) . . ?
Pt7 Pt4 Pt9 176.47(6) . . ?
C11 Pt4 Pt1 162.0(9) . . ?
C10 Pt4 Pt1 110.0(11) . . ?
Pt7 Pt4 Pt1 61.03(4) . . ?
Pt9 Pt4 Pt1 115.45(5) . . ?
C11 Pt4 Pt1 107.1(9) . 2_655 ?
C10 Pt4 Pt1 165.2(10) . 2_655 ?
Pt7 Pt4 Pt1 116.85(5) . 2_655 ?
Pt9 Pt4 Pt1 59.63(4) . 2_655 ?
Pt1 Pt4 Pt1 56.14(4) . 2_655 ?
C11 Pt4 Pt2 108.4(10) . . ?
C10 Pt4 Pt2 121.5(12) . . ?
Pt7 Pt4 Pt2 94.61(5) . . ?
Pt9 Pt4 Pt2 83.31(5) . . ?
Pt1 Pt4 Pt2 58.73(4) . . ?
Pt1 Pt4 Pt2 58.16(4) 2_655 . ?
C11 Pt4 Pt3 121.4(9) . . ?
C10 Pt4 Pt3 112.0(10) . . ?
Pt7 Pt4 Pt3 84.77(4) . . ?
Pt9 Pt4 Pt3 93.07(5) . . ?
Pt1 Pt4 Pt3 57.80(4) . . ?
Pt1 Pt4 Pt3 57.70(4) 2_655 . ?
Pt2 Pt4 Pt3 106.41(5) . . ?
C8 Pt5 Pt1 170.8(12) . . ?
C8 Pt5 Pt7 108.2(12) . . ?
Pt1 Pt5 Pt7 62.62(5) . . ?
C8 Pt5 Ni8 114.6(12) . 2_655 ?
Pt1 Pt5 Ni8 61.64(5) . 2_655 ?
Pt7 Pt5 Ni8 62.56(5) . 2_655 ?
C8 Pt5 Pt8 114.6(12) . 2_655 ?
Pt1 Pt5 Pt8 61.64(5) . 2_655 ?
Pt7 Pt5 Pt8 62.56(5) . 2_655 ?
Ni8 Pt5 Pt8 0.0 2_655 2_655 ?
C8 Pt5 Pt10 116.3(12) . . ?
Pt1 Pt5 Pt10 61.17(5) . . ?
Pt7 Pt5 Pt10 62.77(5) . . ?
Ni8 Pt5 Pt10 113.39(6) 2_655 . ?
Pt8 Pt5 Pt10 113.39(6) 2_655 . ?
C8 Pt5 Ni9 125.7(12) . 2_655 ?
Pt1 Pt5 Ni9 61.17(5) . 2_655 ?
Pt7 Pt5 Ni9 114.39(6) . 2_655 ?
Ni8 Pt5 Ni9 62.76(5) 2_655 2_655 ?
Pt8 Pt5 Ni9 62.76(5) 2_655 2_655 ?
Pt10 Pt5 Ni9 112.33(6) . 2_655 ?
C8 Pt5 Pt9 125.7(12) . 2_655 ?
Pt1 Pt5 Pt9 61.17(5) . 2_655 ?
Pt7 Pt5 Pt9 114.39(6) . 2_655 ?
Ni8 Pt5 Pt9 62.76(5) 2_655 2_655 ?
Pt8 Pt5 Pt9 62.76(5) 2_655 2_655 ?
Pt10 Pt5 Pt9 112.33(6) . 2_655 ?
Ni9 Pt5 Pt9 0.0 2_655 2_655 ?
C8 Pt5 Ni6 125.6(12) . 2_655 ?
Pt1 Pt5 Ni6 62.08(4) . 2_655 ?
Pt7 Pt5 Ni6 114.48(6) . 2_655 ?
Ni8 Pt5 Ni6 114.34(6) 2_655 2_655 ?
Pt8 Pt5 Ni6 114.34(6) 2_655 2_655 ?
Pt10 Pt5 Ni6 61.47(5) . 2_655 ?
Ni9 Pt5 Ni6 62.24(5) 2_655 2_655 ?
Pt9 Pt5 Ni6 62.24(5) 2_655 2_655 ?
C8 Pt5 Pt6 125.6(12) . 2_655 ?
Pt1 Pt5 Pt6 62.08(4) . 2_655 ?
Pt7 Pt5 Pt6 114.48(6) . 2_655 ?
Ni8 Pt5 Pt6 114.34(6) 2_655 2_655 ?
Pt8 Pt5 Pt6 114.34(6) 2_655 2_655 ?
Pt10 Pt5 Pt6 61.47(5) . 2_655 ?
Ni9 Pt5 Pt6 62.24(5) 2_655 2_655 ?
Pt9 Pt5 Pt6 62.24(5) 2_655 2_655 ?
Ni6 Pt5 Pt6 0.0 2_655 2_655 ?
C4 Pt6 C5 100.9(13) . . ?
C4 Pt6 Pt2 146.7(11) . . ?
C5 Pt6 Pt2 46.2(8) . . ?
C4 Pt6 Pt5 96.2(11) . 2_655 ?
C5 Pt6 Pt5 162.9(8) . 2_655 ?
Pt2 Pt6 Pt5 116.76(6) . 2_655 ?
C4 Pt6 Pt1 150.9(11) . 2_655 ?
C5 Pt6 Pt1 106.1(8) . 2_655 ?
Pt2 Pt6 Pt1 60.07(4) . 2_655 ?
Pt5 Pt6 Pt1 57.09(4) 2_655 2_655 ?
C4 Pt6 Ni10 99.2(11) . 2_655 ?
C5 Pt6 Ni10 117.0(8) . 2_655 ?
Pt2 Pt6 Ni10 94.09(6) . 2_655 ?
Pt5 Pt6 Ni10 58.92(5) 2_655 2_655 ?
Pt1 Pt6 Ni10 58.66(5) 2_655 2_655 ?
C4 Pt6 Pt10 99.2(11) . 2_655 ?
C5 Pt6 Pt10 117.0(8) . 2_655 ?
Pt2 Pt6 Pt10 94.09(6) . 2_655 ?
Pt5 Pt6 Pt10 58.92(5) 2_655 2_655 ?
Pt1 Pt6 Pt10 58.66(5) 2_655 2_655 ?
Ni10 Pt6 Pt10 0.0 2_655 2_655 ?
C4 Pt6 Pt9 120.5(11) . . ?
C5 Pt6 Pt9 111.9(8) . . ?
Pt2 Pt6 Pt9 83.59(5) . . ?
Pt5 Pt6 Pt9 58.57(5) 2_655 . ?
Pt1 Pt6 Pt9 58.31(5) 2_655 . ?
Ni10 Pt6 Pt9 107.28(6) 2_655 . ?
Pt10 Pt6 Pt9 107.28(6) 2_655 . ?
C9 Pt7 C10 99.5(16) . . ?
C9 Pt7 Pt4 146.9(12) . . ?
C10 Pt7 Pt4 47.9(11) . . ?
C9 Pt7 Pt5 94.5(12) . . ?
C10 Pt7 Pt5 164.9(11) . . ?
Pt4 Pt7 Pt5 118.51(6) . . ?
C9 Pt7 Pt1 150.7(11) . . ?
C10 Pt7 Pt1 109.2(11) . . ?
Pt4 Pt7 Pt1 61.35(4) . . ?
Pt5 Pt7 Pt1 57.53(4) . . ?
C9 Pt7 Ni8 100.9(12) . 2_655 ?
C10 Pt7 Ni8 122.6(11) . 2_655 ?
Pt4 Pt7 Ni8 94.83(6) . 2_655 ?
Pt5 Pt7 Ni8 59.03(5) . 2_655 ?
Pt1 Pt7 Ni8 58.82(5) . 2_655 ?
C9 Pt7 Pt8 100.9(12) . 2_655 ?
C10 Pt7 Pt8 122.6(11) . 2_655 ?
Pt4 Pt7 Pt8 94.83(6) . 2_655 ?
Pt5 Pt7 Pt8 59.03(5) . 2_655 ?
Pt1 Pt7 Pt8 58.82(5) . 2_655 ?
Ni8 Pt7 Pt8 0.0 2_655 2_655 ?
C9 Pt7 Pt10 117.6(12) . . ?
C10 Pt7 Pt10 109.0(11) . . ?
Pt4 Pt7 Pt10 84.32(6) . . ?
Pt5 Pt7 Pt10 58.96(5) . . ?
Pt1 Pt7 Pt10 58.28(5) . . ?
Ni8 Pt7 Pt10 107.49(6) 2_655 . ?
Pt8 Pt7 Pt10 107.49(6) 2_655 . ?
C2 Pt8 C1 102.5(15) . . ?
C2 Pt8 Pt3 149.4(12) . . ?
C1 Pt8 Pt3 47.7(9) . . ?
C2 Pt8 Pt5 92.5(12) . 2_655 ?
C1 Pt8 Pt5 164.0(9) . 2_655 ?
Pt3 Pt8 Pt5 117.86(6) . 2_655 ?
C2 Pt8 Pt1 150.1(12) . 2_655 ?
C1 Pt8 Pt1 106.9(9) . 2_655 ?
Pt3 Pt8 Pt1 60.54(5) . 2_655 ?
Pt5 Pt8 Pt1 57.68(4) 2_655 2_655 ?
C2 Pt8 Ni7 109.3(12) . 2_655 ?
C1 Pt8 Ni7 119.8(9) . 2_655 ?
Pt3 Pt8 Ni7 85.90(5) . 2_655 ?
Pt5 Pt8 Ni7 58.41(5) 2_655 2_655 ?
Pt1 Pt8 Ni7 59.85(5) 2_655 2_655 ?
C2 Pt8 Pt7 109.3(12) . 2_655 ?
C1 Pt8 Pt7 119.8(9) . 2_655 ?
Pt3 Pt8 Pt7 85.90(5) . 2_655 ?
Pt5 Pt8 Pt7 58.41(5) 2_655 2_655 ?
Pt1 Pt8 Pt7 59.85(5) 2_655 2_655 ?
Ni7 Pt8 Pt7 0.0 2_655 2_655 ?
C2 Pt8 Pt9 105.5(12) . . ?
C1 Pt8 Pt9 111.1(9) . . ?
Pt3 Pt8 Pt9 94.23(6) . . ?
Pt5 Pt8 Pt9 58.69(5) 2_655 . ?
Pt1 Pt8 Pt9 58.51(5) 2_655 . ?
Ni7 Pt8 Pt9 107.64(6) 2_655 . ?
Pt7 Pt8 Pt9 107.64(6) 2_655 . ?
C3 Pt9 C11 97.7(14) . . ?
C3 Pt9 Pt4 144.8(9) . . ?
C11 Pt9 Pt4 47.0(10) . . ?
C3 Pt9 Pt5 95.4(9) . 2_655 ?
C11 Pt9 Pt5 165.6(10) . 2_655 ?
Pt4 Pt9 Pt5 119.45(6) . 2_655 ?
C3 Pt9 Pt1 153.2(9) . 2_655 ?
C11 Pt9 Pt1 109.1(10) . 2_655 ?
Pt4 Pt9 Pt1 62.00(5) . 2_655 ?
Pt5 Pt9 Pt1 57.82(4) 2_655 2_655 ?
C3 Pt9 Pt6 107.1(10) . . ?
C11 Pt9 Pt6 121.7(10) . . ?
Pt4 Pt9 Pt6 96.19(6) . . ?
Pt5 Pt9 Pt6 59.19(5) 2_655 . ?
Pt1 Pt9 Pt6 59.92(5) 2_655 . ?
C3 Pt9 Pt8 110.4(10) . . ?
C11 Pt9 Pt8 110.8(10) . . ?
Pt4 Pt9 Pt8 85.86(6) . . ?
Pt5 Pt9 Pt8 58.54(5) 2_655 . ?
Pt1 Pt9 Pt8 59.10(5) 2_655 . ?
Pt6 Pt9 Pt8 108.36(6) . . ?
C7 Pt10 C6 102.2(15) . . ?
C7 Pt10 Pt2 148.7(13) . . ?
C6 Pt10 Pt2 48.3(8) . . ?
C7 Pt10 Pt5 91.6(13) . . ?
C6 Pt10 Pt5 164.2(8) . . ?
Pt2 Pt10 Pt5 119.27(7) . . ?
C7 Pt10 Pt1 149.4(13) . . ?
C6 Pt10 Pt1 108.1(8) . . ?
Pt2 Pt10 Pt1 61.61(5) . . ?
Pt5 Pt10 Pt1 57.86(5) . . ?
C7 Pt10 Ni6 105.9(13) . 2_655 ?
C6 Pt10 Ni6 122.2(8) . 2_655 ?
Pt2 Pt10 Ni6 87.15(6) . 2_655 ?
Pt5 Pt10 Ni6 59.61(5) . 2_655 ?
Pt1 Pt10 Ni6 60.33(5) . 2_655 ?
C7 Pt10 Pt6 105.9(13) . 2_655 ?
C6 Pt10 Pt6 122.2(8) . 2_655 ?
Pt2 Pt10 Pt6 87.15(6) . 2_655 ?
Pt5 Pt10 Pt6 59.61(5) . 2_655 ?
Pt1 Pt10 Pt6 60.33(5) . 2_655 ?
Ni6 Pt10 Pt6 0.0 2_655 2_655 ?
C7 Pt10 Pt7 106.4(13) . . ?
C6 Pt10 Pt7 109.6(8) . . ?
Pt2 Pt10 Pt7 95.44(7) . . ?
Pt5 Pt10 Pt7 58.26(5) . . ?
Pt1 Pt10 Pt7 59.93(5) . . ?
Ni6 Pt10 Pt7 109.16(7) 2_655 . ?
Pt6 Pt10 Pt7 109.16(7) 2_655 . ?
O1 C1 Pt3 143(3) . . ?
O1 C1 Pt8 133(3) . . ?
Pt3 C1 Pt8 83.4(11) . . ?
O2 C2 Pt8 176(4) . . ?
O3 C3 Pt9 175(3) . . ?
O4 C4 Pt6 179(3) . . ?
O5 C5 Pt2 141(3) . . ?
O5 C5 Pt6 134(2) . . ?
Pt2 C5 Pt6 85.1(11) . . ?
O6 C6 Pt10 135(3) . . ?
O6 C6 Pt2 141(3) . . ?
Pt10 C6 Pt2 84.0(11) . . ?
O7 C7 Pt10 174(5) . . ?
O8 C8 Pt5 169(3) . . ?
O9 C9 Pt7 175(4) . . ?
O10 C10 Pt4 144(3) . . ?
O10 C10 Pt7 132(3) . . ?
Pt4 C10 Pt7 83.1(15) . . ?
O11 C11 Pt4 141(3) . . ?
O11 C11 Pt9 133(3) . . ?
Pt4 C11 Pt9 85.5(13) . . ?
C107 N1 C105 110(3) . . ?
C107 N1 C101 114(3) . . ?
C105 N1 C101 111(3) . . ?
C107 N1 C103 109(3) . . ?
C105 N1 C103 110(3) . . ?
C101 N1 C103 102(3) . . ?
N1 C101 C102 121(3) . . ?
N1 C101 H10A 107.1 . . ?
C102 C101 H10A 107.1 . . ?
N1 C101 H10B 107.1 . . ?
C102 C101 H10B 107.1 . . ?
H10A C101 H10B 106.8 . . ?
C101 C102 H10C 109.5 . . ?
C101 C102 H10D 109.5 . . ?
H10C C102 H10D 109.5 . . ?
C101 C102 H10E 109.5 . . ?
H10C C102 H10E 109.5 . . ?
H10D C102 H10E 109.5 . . ?
N1 C103 C104 119(3) . . ?
N1 C103 H10F 107.5 . . ?
C104 C103 H10F 107.5 . . ?
N1 C103 H10G 107.5 . . ?
C104 C103 H10G 107.5 . . ?
H10F C103 H10G 107.0 . . ?
C103 C104 H10H 109.5 . . ?
C103 C104 H10I 109.5 . . ?
H10H C104 H10I 109.5 . . ?
C103 C104 H10J 109.5 . . ?
H10H C104 H10J 109.5 . . ?
H10I C104 H10J 109.5 . . ?
N1 C105 C106 115(4) . . ?
N1 C105 H10K 108.5 . . ?
C106 C105 H10K 108.5 . . ?
N1 C105 H10L 108.5 . . ?
C106 C105 H10L 108.5 . . ?
H10K C105 H10L 107.5 . . ?
C105 C106 H10M 109.5 . . ?
C105 C106 H10N 109.5 . . ?
H10M C106 H10N 109.5 . . ?
C105 C106 H10O 109.5 . . ?
H10M C106 H10O 109.5 . . ?
H10N C106 H10O 109.5 . . ?
N1 C107 C108 113(3) . . ?
N1 C107 H10P 109.0 . . ?
C108 C107 H10P 109.0 . . ?
N1 C107 H10Q 109.0 . . ?
C108 C107 H10Q 109.0 . . ?
H10P C107 H10Q 107.8 . . ?
C107 C108 H10R 109.5 . . ?
C107 C108 H10S 109.5 . . ?
H10R C108 H10S 109.5 . . ?
C107 C108 H10T 109.5 . . ?
H10R C108 H10T 109.5 . . ?
H10S C108 H10T 109.5 . . ?
C207 N2 C203 114(3) . . ?
C207 N2 C205 108(3) . . ?
C203 N2 C205 118(3) . . ?
C211 N2 C215 132(5) . . ?
C211 N2 C217 125(5) . . ?
C215 N2 C217 99(4) . . ?
C211 N2 C213 104(5) . . ?
C215 N2 C213 93(6) . . ?
C217 N2 C213 91.1(16) . . ?
C207 N2 C201 110(4) . . ?
C203 N2 C201 103(3) . . ?
C205 N2 C201 103(4) . . ?
N2 C201 C202 121(4) . . ?
N2 C201 H20A 107.1 . . ?
C202 C201 H20A 107.1 . . ?
N2 C201 H20B 107.1 . . ?
C202 C201 H20B 107.1 . . ?
H20A C201 H20B 106.8 . . ?
C201 C202 H20C 109.5 . . ?
C201 C202 H20D 109.5 . . ?
H20C C202 H20D 109.5 . . ?
C201 C202 H20E 109.5 . . ?
H20C C202 H20E 109.5 . . ?
H20D C202 H20E 109.5 . . ?
N2 C203 C204 113(4) . . ?
N2 C203 H20F 109.1 . . ?
C204 C203 H20F 109.1 . . ?
N2 C203 H20G 109.1 . . ?
C204 C203 H20G 109.1 . . ?
H20F C203 H20G 107.8 . . ?
C203 C204 H20H 109.5 . . ?
C203 C204 H20I 109.5 . . ?
H20H C204 H20I 109.5 . . ?
C203 C204 H20J 109.5 . . ?
H20H C204 H20J 109.5 . . ?
H20I C204 H20J 109.5 . . ?
N2 C205 C206 117(3) . . ?
N2 C205 H20K 108.1 . . ?
C206 C205 H20K 108.1 . . ?
N2 C205 H20L 108.1 . . ?
C206 C205 H20L 108.1 . . ?
H20K C205 H20L 107.3 . . ?
C205 C206 H20M 109.5 . . ?
C205 C206 H20N 109.5 . . ?
H20M C206 H20N 109.5 . . ?
C205 C206 H20O 109.5 . . ?
H20M C206 H20O 109.5 . . ?
H20N C206 H20O 109.5 . . ?
N2 C207 C208 113(4) . . ?
N2 C207 H20P 109.0 . . ?
C208 C207 H20P 109.0 . . ?
N2 C207 H20Q 109.0 . . ?
C208 C207 H20Q 109.0 . . ?
H20P C207 H20Q 107.8 . . ?
C207 C208 H20R 109.5 . . ?
C207 C208 H20S 109.5 . . ?
H20R C208 H20S 109.5 . . ?
C207 C208 H20T 109.5 . . ?
H20R C208 H20T 109.5 . . ?
H20S C208 H20T 109.5 . . ?
N2 C211 C212 87(6) . . ?
N2 C211 H21A 114.1 . . ?
C212 C211 H21A 114.1 . . ?
N2 C211 H21B 114.1 . . ?
C212 C211 H21B 114.1 . . ?
H21A C211 H21B 111.3 . . ?
C211 C212 H21C 109.5 . . ?
C211 C212 H21D 109.5 . . ?
H21C C212 H21D 109.5 . . ?
C211 C212 H21E 109.5 . . ?
H21C C212 H21E 109.5 . . ?
H21D C212 H21E 109.5 . . ?
N2 C213 C214 135(7) . . ?
N2 C213 H21F 103.3 . . ?
C214 C213 H21F 103.3 . . ?
N2 C213 H21G 103.3 . . ?
C214 C213 H21G 103.3 . . ?
H21F C213 H21G 105.2 . . ?
C213 C214 H21H 109.5 . . ?
C213 C214 H21I 109.5 . . ?
H21H C214 H21I 109.5 . . ?
C213 C214 H21J 109.5 . . ?
H21H C214 H21J 109.5 . . ?
H21I C214 H21J 109.5 . . ?
N2 C215 C216 113(6) . . ?
N2 C215 H21K 109.0 . . ?
C216 C215 H21K 109.0 . . ?
N2 C215 H21L 109.0 . . ?
C216 C215 H21L 109.0 . . ?
H21K C215 H21L 107.8 . . ?
C215 C216 H21M 109.5 . . ?
C215 C216 H21N 109.5 . . ?
H21M C216 H21N 109.5 . . ?
C215 C216 H21O 109.5 . . ?
H21M C216 H21O 109.5 . . ?
H21N C216 H21O 109.5 . . ?
N2 C217 C218 123(6) . . ?
N2 C217 H21P 106.6 . . ?
C218 C217 H21P 106.6 . . ?
N2 C217 H21Q 106.6 . . ?
C218 C217 H21Q 106.6 . . ?
H21P C217 H21Q 106.6 . . ?
C217 C218 H21R 109.5 . . ?
C217 C218 H21S 109.5 . . ?
H21R C218 H21S 109.5 . . ?
C217 C218 H21T 109.5 . . ?
H21R C218 H21T 109.5 . . ?
H21S C218 H21T 109.5 . . ?
O301 C301 C303 116(3) . . ?
O301 C301 C302 125(3) . . ?
C303 C301 C302 119(3) . . ?
C301 C302 H30A 109.5 . . ?
C301 C302 H30B 109.5 . . ?
H30A C302 H30B 109.5 . . ?
C301 C302 H30C 109.5 . . ?
H30A C302 H30C 109.5 . . ?
H30B C302 H30C 109.5 . . ?
C301 C303 H30D 109.5 . . ?
C301 C303 H30E 109.5 . . ?
H30D C303 H30E 109.5 . . ?
C301 C303 H30F 109.5 . . ?
H30D C303 H30F 109.5 . . ?
H30E C303 H30F 109.5 . . ?

loop_
_geom_bond_atom_site_label_1
_geom_bond_atom_site_label_2
_geom_bond_distance
_geom_bond_site_symmetry_2
_geom_bond_publ_flag
Pt1 Pt1 2.624(2) 2_655 ?
Pt1 Pt5 2.6359(15) . ?
Pt1 Pt10 2.727(2) . ?
Pt1 Ni9 2.7282(18) 2_655 ?
Pt1 Pt9 2.7282(18) 2_655 ?
Pt1 Pt3 2.7297(17) . ?
Pt1 Pt2 2.7326(15) 2_655 ?
Pt1 Ni8 2.7450(18) 2_655 ?
Pt1 Pt8 2.7450(18) 2_655 ?
Pt1 Pt2 2.7526(15) . ?
Pt1 Ni6 2.7742(17) 2_655 ?
Pt2 C5 1.94(3) . ?
Pt2 C6 1.98(3) . ?
Pt2 Pt10 2.646(2) . ?
Pt2 Pt6 2.6826(18) . ?
Pt2 Pt1 2.7325(15) 2_655 ?
Pt2 Pt4 2.8297(16) . ?
Pt2 Pt2 2.875(2) 2_655 ?
Pt3 C1 1.99(3) . ?
Pt3 C1 1.99(3) 2_655 ?
Pt3 Ni8 2.6684(15) 2_655 ?
Pt3 Pt8 2.6684(15) 2_655 ?
Pt3 Pt8 2.6686(15) . ?
Pt3 Pt1 2.7296(17) 2_655 ?
Pt3 Pt4 2.8632(14) . ?
Pt3 Pt4 2.8633(14) 2_655 ?
Pt4 C11 1.98(4) . ?
Pt4 C10 2.00(4) . ?
Pt4 Pt7 2.6780(19) . ?
Pt4 Pt9 2.693(2) . ?
Pt4 Pt1 2.7922(15) 2_655 ?
Pt5 C8 1.799(17) . ?
Pt5 Pt7 2.7018(18) . ?
Pt5 Ni8 2.7197(19) 2_655 ?
Pt5 Pt8 2.7197(19) 2_655 ?
Pt5 Pt10 2.722(2) . ?
Pt5 Ni9 2.7240(19) 2_655 ?
Pt5 Pt9 2.7240(19) 2_655 ?
Pt5 Ni6 2.7416(18) 2_655 ?
Pt5 Pt6 2.7416(18) 2_655 ?
Pt6 C4 1.76(4) . ?
Pt6 C5 2.02(3) . ?
Pt6 Pt5 2.7416(18) 2_655 ?
Pt6 Pt1 2.7743(17) 2_655 ?
Pt6 Ni10 2.793(2) 2_655 ?
Pt6 Pt10 2.793(2) 2_655 ?
Pt6 Pt9 2.8247(19) . ?
Pt7 C9 1.90(4) . ?
Pt7 C10 2.04(4) . ?
Pt7 Ni8 2.8149(19) 2_655 ?
Pt7 Pt8 2.8149(19) 2_655 ?
Pt7 Pt10 2.825(2) . ?
Pt8 C2 1.87(4) . ?
Pt8 C1 2.02(3) . ?
Pt8 Pt5 2.7197(19) 2_655 ?
Pt8 Pt1 2.7451(18) 2_655 ?
Pt8 Ni7 2.8150(19) 2_655 ?
Pt8 Pt7 2.8150(19) 2_655 ?
Pt8 Pt9 2.835(2) . ?
Pt9 C3 1.86(4) . ?
Pt9 C11 1.99(3) . ?
Pt9 Pt5 2.7239(19) 2_655 ?
Pt9 Pt1 2.7282(18) 2_655 ?
Pt10 C7 1.783(18) . ?
Pt10 C6 1.97(3) . ?
Pt10 Ni6 2.793(2) 2_655 ?
Pt10 Pt6 2.793(2) 2_655 ?
C1 O1 1.14(3) . ?
C2 O2 1.09(4) . ?
C3 O3 1.09(4) . ?
C4 O4 1.23(4) . ?
C5 O5 1.16(3) . ?
C6 O6 1.14(3) . ?
C7 O7 1.141(18) . ?
C8 O8 1.154(18) . ?
C9 O9 1.07(4) . ?
C10 O10 1.09(4) . ?
C11 O11 1.14(4) . ?
N1 C107 1.456(19) . ?
N1 C105 1.461(19) . ?
N1 C101 1.468(19) . ?
N1 C103 1.488(19) . ?
C101 C102 1.533(19) . ?
C101 H10A 0.9900 . ?
C101 H10B 0.9900 . ?
C102 H10C 0.9800 . ?
C102 H10D 0.9800 . ?
C102 H10E 0.9800 . ?
C103 C104 1.505(19) . ?
C103 H10F 0.9900 . ?
C103 H10G 0.9900 . ?
C104 H10H 0.9800 . ?
C104 H10I 0.9800 . ?
C104 H10J 0.9800 . ?
C105 C106 1.52(2) . ?
C105 H10K 0.9900 . ?
C105 H10L 0.9900 . ?
C106 H10M 0.9800 . ?
C106 H10N 0.9800 . ?
C106 H10O 0.9800 . ?
C107 C108 1.53(2) . ?
C107 H10P 0.9900 . ?
C107 H10Q 0.9900 . ?
C108 H10R 0.9800 . ?
C108 H10S 0.9800 . ?
C108 H10T 0.9800 . ?
N2 C207 1.46(2) . ?
N2 C203 1.462(19) . ?
N2 C211 1.46(2) . ?
N2 C205 1.47(2) . ?
N2 C215 1.47(2) . ?
N2 C217 1.47(2) . ?
N2 C213 1.48(2) . ?
N2 C201 1.49(2) . ?
C201 C202 1.53(2) . ?
C201 H20A 0.9900 . ?
C201 H20B 0.9900 . ?
C202 H20C 0.9800 . ?
C202 H20D 0.9800 . ?
C202 H20E 0.9800 . ?
C203 C204 1.53(2) . ?
C203 H20F 0.9900 . ?
C203 H20G 0.9900 . ?
C204 H20H 0.9800 . ?
C204 H20I 0.9800 . ?
C204 H20J 0.9800 . ?
C205 C206 1.53(2) . ?
C205 H20K 0.9900 . ?
C205 H20L 0.9900 . ?
C206 H20M 0.9800 . ?
C206 H20N 0.9800 . ?
C206 H20O 0.9800 . ?
C207 C208 1.52(2) . ?
C207 H20P 0.9900 . ?
C207 H20Q 0.9900 . ?
C208 H20R 0.9800 . ?
C208 H20S 0.9800 . ?
C208 H20T 0.9800 . ?
C211 C212 1.53(2) . ?
C211 H21A 0.9900 . ?
C211 H21B 0.9900 . ?
C212 H21C 0.9800 . ?
C212 H21D 0.9800 . ?
C212 H21E 0.9800 . ?
C213 C214 1.54(2) . ?
C213 H21F 0.9900 . ?
C213 H21G 0.9900 . ?
C214 H21H 0.9800 . ?
C214 H21I 0.9800 . ?
C214 H21J 0.9800 . ?
C215 C216 1.53(2) . ?
C215 H21K 0.9900 . ?
C215 H21L 0.9900 . ?
C216 H21M 0.9800 . ?
C216 H21N 0.9800 . ?
C216 H21O 0.9800 . ?
C217 C218 1.52(2) . ?
C217 H21P 0.9900 . ?
C217 H21Q 0.9900 . ?
C218 H21R 0.9800 . ?
C218 H21S 0.9800 . ?
C218 H21T 0.9800 . ?
O301 C301 1.210(18) . ?
C301 C303 1.499(19) . ?
C301 C302 1.504(19) . ?
C302 H30A 0.9800 . ?
C302 H30B 0.9800 . ?
C302 H30C 0.9800 . ?
C303 H30D 0.9800 . ?
C303 H30E 0.9800 . ?
C303 H30F 0.9800 . ?
